data_7235079
loop_
_publ_author_name
'Salcedo, In\'es R.'
'Colodrero, Rosario M. P.'
'Bazaga-Garc\'ia, Montse'
'Vasileiou, Antonia'
'Papadaki, Maria'
'Olivera-Pastor, Pascual'
'Infantes-Molina, Antonia'
'Losilla, Enrique R.'
'Mezei, Gellert'
'Cabeza, Aurelio'
'Demadis, Konstantinos D.'

_publ_section_title
;
 From light to heavy alkali metal tetraphosphonates (M = Li, Na, K, Rb,
 Cs): cation size-induced structural diversity and water-facilitated
 proton conductivity
;
_journal_issue 47
_journal_name_full CrystEngComm
_journal_page_first 7648
_journal_paper_doi 10.1039/C8CE01351A
_journal_volume 20
_journal_year 2018
_chemical_formula_sum 'C5 Li N O6 P2'
_chemical_formula_weight 238.95
_space_group_crystal_system triclinic
_space_group_IT_number 2
_space_group_name_Hall '-P 1'
_space_group_name_H-M_alt 'P -1'
_symmetry_space_group_name_Hall '-P 1'
_symmetry_space_group_name_H-M 'P -1'
_audit_creation_date 2018-05-29T10:20
_audit_creation_method 'from EXP file using GSAS2CIF'
_audit_update_record
;
2018-06-14 deposited with the CCDC.
2018-09-17 downloaded from the CCDC.
;
_cell_angle_alpha 85.902(4)
_cell_angle_beta 77.676(5)
_cell_angle_gamma 85.588(6)
_cell_formula_units_Z 2
_cell_length_a 5.9014(4)
_cell_length_b 9.2693(7)
_cell_length_c 9.5123(7)
_cell_measurement_temperature 298
_cell_volume 506.03(6)
_computing_structure_refinement GSAS
_diffrn_ambient_temperature 298
_diffrn_measurement_device_type synchrotron
_diffrn_radiation_probe x-ray
_diffrn_radiation_wavelength 0.18972
_diffrn_source synchrotron
_exptl_absorpt_correction_T_max 1.00000
_exptl_absorpt_correction_T_min 1.00000
_exptl_absorpt_process_details
;   GSAS Absorption/surface roughness correction: function number 0
 No correction is applied.
;
_pd_block_id 2018-05-29T10:20|LiHDTMP_anhydrous|LiHDTMP_anhydrous|X'PERT
_pd_calc_method 'Rietveld Refinement'
_pd_instr_location ' ?'
_pd_meas_2theta_range_inc 0.009
_pd_meas_2theta_range_max 19.195
_pd_meas_2theta_range_min 0.187
_pd_phase_name LiHDTMP_anhydrous
_pd_proc_2theta_range_inc 0.009
_pd_proc_2theta_range_max 19.19492
_pd_proc_2theta_range_min 0.18692
_pd_proc_info_datetime 2018-05-29T10:20:09
_pd_proc_info_excluded_regions ' ?'
_pd_proc_ls_background_function
;   GSAS Background function number 7 with 36 terms.
 Linear interpolation
      1:    171967.     2:    145646.     3:    139408.     4:    187026.    
      5:    243999.     6:    220297.     7:    165809.     8:    132401.    
      9:    110613.    10:    98685.0    11:    89802.6    12:    87353.9    
     13:    77731.6    14:    72230.4    15:    66414.5    16:    63740.3    
     17:    62387.3    18:    63425.7    19:    66335.8    20:    67575.1    
     21:    67519.1    22:    65806.0    23:    62748.4    24:    60879.5    
     25:    56137.9    26:    52671.1    27:    49803.5    28:    47961.5    
     29:    46100.2    30:    44866.4    31:    43668.1    32:    42698.3    
     33:    41938.2    34:    41978.2    35:    41770.3    36:    41878.2    
;
_pd_proc_ls_peak_cutoff 0.00800
_pd_proc_ls_pref_orient_corr
;   March-Dollase
 AXIS  1 Ratio=   1.02304  h= 0.000  k= 0.000  l= 1.000
 Prefered orientation correction range: Min=   0.93396, Max=   1.03475
;
_pd_proc_ls_profile_function
;
 CW Profile function number 3 with  19 terms
 Pseudovoigt profile coefficients as parameterized in
 P. Thompson, D.E. Cox & J.B. Hastings (1987). J. Appl. Cryst.,20,79-83.
 Asymmetry correction of L.W. Finger, D.E. Cox & A. P. Jephcoat (1994).
 J. Appl. Cryst.,27,892-900.
 #1(GU)   =    0.000 #2(GV)   =    0.000 #3(GW)   =    0.639
 #4(GP)   =    0.000 #5(LX)   =    0.000 #6(LY)   =   36.237
 #7(S/L)  =   0.0005 #8(H/L)  =   0.0013
 #9(trns) =     0.00 #10(shft)=   0.0000
 #11(stec)=     0.00 #12(ptec)=     0.00 #13(sfec)=     0.00
 #14(L11) =    0.000 #15(L22) =    0.000 #16(L33) =    0.000
 #17(L12) =    0.000 #18(L13) =    0.000 #19(L23) =    0.000
 Peak tails are ignored  where the intensity is below 0.0080 times the peak
   Aniso. broadening axis   0.0   0.0   1.0
;
_pd_proc_ls_prof_R_factor 0.0103
_pd_proc_ls_prof_wR_expected 0.0010
_pd_proc_ls_prof_wR_factor 0.0115
_pd_spec_mounting ' ?'
_refine_ls_goodness_of_fit_all 12.37
_refine_ls_matrix_type full
_refine_ls_number_parameters 94
_refine_ls_number_restraints 33
_refine_ls_R_Fsqd_factor 0.06962
_refine_ls_shift/su_max 0.10
_refine_ls_shift/su_mean 0.02
_reflns_d_resolution_high 0.807
_reflns_d_resolution_low 9.278
_reflns_limit_h_max 7
_reflns_limit_h_min 0
_reflns_limit_k_max 11
_reflns_limit_k_min -11
_reflns_limit_l_max 12
_reflns_limit_l_min -11
_reflns_number_total 2021
_cod_data_source_file c8ce01351a2.cif
_cod_data_source_block LiHDTMP_anhydrous_publ
_cod_depositor_comments
;
The following automatic conversions were performed:

'_geom_bond_publ_flag' value 'N' changed to 'n' according to
/home/data/users/saulius/crontab/automatic-downloads/current/RSC/lib/dictionaries/cif_core.dic
dictionary named 'cif_core.dic' version 2.4.2 from 2011-04-26 (40
times).

'_geom_angle_publ_flag' value 'N' changed to 'n' according to
/home/data/users/saulius/crontab/automatic-downloads/current/RSC/lib/dictionaries/cif_core.dic
dictionary named 'cif_core.dic' version 2.4.2 from 2011-04-26 (35
times).

Automatic conversion script
Id: cif_fix_values 5376 2017-05-30 11:51:03Z andrius 
;
_cod_original_cell_volume 506.04(8)
_cod_database_code 7235079

loop_
_symmetry_equiv_pos_site_id
_symmetry_equiv_pos_as_xyz
1 +x,+y,+z
-1 -x,-y,-z

loop_
_atom_site_type_symbol
_atom_site_label
_atom_site_fract_x
_atom_site_fract_y
_atom_site_fract_z
_atom_site_occupancy
_atom_site_thermal_displace_type
_atom_site_U_iso_or_equiv
_atom_site_symmetry_multiplicity
P P1 0.6220(16) 0.2214(9) 0.0511(9) 1.0 Uiso 0.0349(33) 2
P P2 0.8420(15) 0.6226(9) 0.3200(11) 1.0 Uiso 0.0396(32) 2
O O1 0.6806(29) 0.3448(17) -0.0608(16) 1.0 Uiso 0.0334(21) 2
O O2 0.4333(25) 0.1348(15) 0.0195(16) 1.0 Uiso 0.0334(21) 2
O O3 0.8276(28) 0.1121(17) 0.0643(18) 1.0 Uiso 0.0334(21) 2
O O4 0.6848(27) 0.6155(15) 0.4689(16) 1.0 Uiso 0.0334(21) 2
O O5 0.1018(24) 0.5696(15) 0.3231(19) 1.0 Uiso 0.0334(21) 2
O O6 0.8287(29) 0.7722(17) 0.2398(16) 1.0 Uiso 0.0334(21) 2
N N1 0.666(4) 0.3573(18) 0.2960(22) 1.0 Uiso 0.0334(21) 2
Li Li1 0.793(8) 0.921(5) 0.068(5) 1.0 Uiso 0.03 2
C C1 0.493(4) 0.2737(25) 0.2383(21) 1.0 Uiso 0.0334(21) 2
C C2 0.732(4) 0.4935(20) 0.2102(20) 1.0 Uiso 0.0334(21) 2
C C3 0.854(4) 0.2585(23) 0.3356(29) 1.0 Uiso 0.0334(21) 2
C C4 0.800(4) 0.1254(22) 0.4382(27) 1.0 Uiso 0.0334(21) 2
C C5 0.045(4) 0.0605(22) 0.4481(26) 1.0 Uiso 0.0334(21) 2

loop_
_atom_type_symbol
_atom_type_number_in_cell
_atom_type_scat_dispersion_real
_atom_type_scat_dispersion_imag
_atom_type_scat_Cromer_Mann_a1
_atom_type_scat_Cromer_Mann_a2
_atom_type_scat_Cromer_Mann_a3
_atom_type_scat_Cromer_Mann_a4
_atom_type_scat_Cromer_Mann_b1
_atom_type_scat_Cromer_Mann_b2
_atom_type_scat_Cromer_Mann_b3
_atom_type_scat_Cromer_Mann_b4
_atom_type_scat_Cromer_Mann_c
_atom_type_scat_source
P 4.0 0.000 0.000 6.43450 1.90670 4.17910 27.1570 1.78000 0.52600 1.49080 68.1645 1.11490 International_Tables_Vol_C
O 12.0 0.000 0.000 3.04850 13.2771 2.28680 5.70110 1.54630 0.32390 0.86700 32.9089 0.25080 International_Tables_Vol_C
N 2.0 0.000 0.000 12.2126 0.00570 3.13220 9.89330 2.01250 28.9975 1.16630 0.58260 -11.529 International_Tables_Vol_C
Li 2.0 0.000 0.000 1.12820 3.95460 0.75080 1.05240 0.61750 85.3905 0.46530 168.261 0.03770 International_Tables_Vol_C
C 10.0 0.000 0.000 2.31000 20.8439 1.02000 10.2075 1.58860 0.56870 0.86500 51.6512 0.21560 International_Tables_Vol_C

loop_
_geom_angle_atom_site_label_1
_geom_angle_atom_site_label_2
_geom_angle_atom_site_label_3
_geom_angle
_geom_angle_site_symmetry_1
_geom_angle_site_symmetry_3
_geom_angle_publ_flag
O1 P1 O2 111.4(11) 1_555 1_555 n
O1 P1 O3 114.7(12) 1_555 1_555 n
O1 P1 C1 116.2(10) 1_555 1_555 n
O2 P1 O3 106.4(11) 1_555 1_555 n
O2 P1 C1 101.5(9) 1_555 1_555 n
O3 P1 C1 105.5(12) 1_555 1_555 n
O4 P2 O5 112.4(12) 1_555 1_655 n
O4 P2 O6 113.3(10) 1_555 1_555 n
O4 P2 C2 106.6(10) 1_555 1_555 n
O5 P2 O6 111.2(11) 1_655 1_555 n
O5 P2 C2 106.9(10) 1_655 1_555 n
O6 P2 C2 105.8(10) 1_555 1_555 n
P1 O2 Li1 160.3(21) 1_555 -1_665 n
P1 O3 Li1 120.2(18) 1_555 1_545 n
P1 O3 Li1 133.8(16) 1_555 -1_765 n
Li1 O3 Li1 90.4(23) 1_545 -1_765 n
P2 O6 Li1 156.8(19) 1_555 1_555 n
C1 N1 C2 114.0(17) 1_555 1_555 n
C1 N1 C3 111.0(18) 1_555 1_555 n
C2 N1 C3 117.7(19) 1_555 1_555 n
O2 Li1 O3 116.4(27) -1_665 1_565 n
O2 Li1 O3 115.2(23) -1_665 -1_765 n
O2 Li1 O6 109.4(27) -1_665 1_555 n
O2 Li1 Li1 127.4(30) -1_665 -1_775 n
O3 Li1 O3 89.6(23) 1_565 -1_765 n
O3 Li1 O6 125.1(25) 1_565 1_555 n
O3 Li1 Li1 52.1(17) 1_565 -1_775 n
O3 Li1 O6 97.1(20) -1_765 1_555 n
O3 Li1 Li1 37.5(11) -1_765 -1_775 n
O6 Li1 Li1 116.6(27) 1_555 -1_775 n
P1 C1 N1 110.3(15) 1_555 1_555 n
P2 C2 N1 111.3(13) 1_555 1_555 n
N1 C3 C4 121.3(20) 1_555 1_555 n
C3 C4 C5 102.2(17) 1_555 1_655 n
C4 C5 C5 93.5(22) 1_455 -1_556 n

loop_
_geom_bond_atom_site_label_1
_geom_bond_atom_site_label_2
_geom_bond_distance
_geom_bond_site_symmetry_2
_geom_bond_publ_flag
P1 O1 1.514(16) 1_555 n
P1 O2 1.513(15) 1_555 n
P1 O3 1.540(15) 1_555 n
P1 Li1 2.90(5) 1_545 n
P1 C1 1.864(16) 1_555 n
P2 O4 1.519(16) 1_555 n
P2 O5 1.579(14) 1_655 n
P2 O6 1.540(16) 1_555 n
P2 C2 1.878(13) 1_555 n
O1 P1 1.514(16) 1_555 n
O2 P1 1.513(15) 1_555 n
O2 Li1 1.84(4) -1_665 n
O3 P1 1.540(15) 1_555 n
O3 Li1 1.80(5) 1_545 n
O3 Li1 2.33(5) -1_765 n
O4 P2 1.519(16) 1_555 n
O5 P2 1.579(14) 1_455 n
O6 P2 1.540(16) 1_555 n
O6 Li1 2.09(5) 1_555 n
N1 C1 1.534(19) 1_555 n
N1 C2 1.485(14) 1_555 n
N1 C3 1.478(21) 1_555 n
Li1 P1 2.90(5) 1_565 n
Li1 O2 1.84(4) -1_665 n
Li1 O3 1.80(5) 1_565 n
Li1 O3 2.33(5) -1_765 n
Li1 O6 2.09(5) 1_555 n
Li1 Li1 2.95(10) -1_775 n
C1 P1 1.864(16) 1_555 n
C1 N1 1.534(19) 1_555 n
C2 P2 1.878(13) 1_555 n
C2 N1 1.485(14) 1_555 n
C3 N1 1.478(21) 1_555 n
C3 C4 1.527(24) 1_555 n
C4 C3 1.527(24) 1_555 n
C4 C5 1.544(24) 1_655 n
C4 C5 2.212(32) -1_656 n
C5 C4 1.544(24) 1_455 n
C5 C4 2.212(32) -1_656 n
C5 C5 1.492(15) -1_556 n

loop_
_gsas_i100_meas
8.78
23.23
14.10
20.51
0.00
1.86
6.84
15.00
5.91
1.56
9.83
56.41
100.00
10.60
33.80
0.08
29.74
12.95
0.11
0.16
25.71
13.72
14.22
0.04
1.19
0.66
9.47
0.74
3.22
20.14
0.55
3.59
2.72
0.59
11.97
0.01
0.04
4.11
0.15
0.00
1.32
0.73
0.40
4.19
9.55
4.70
0.10
0.49
0.11
0.11
3.98
0.02
6.08
0.77
0.08
0.13
0.75
12.44
2.72
0.73
0.30
0.05
0.02
10.27
0.32
0.02
0.55
0.00
1.03
0.08
1.67
0.00
0.06
0.96
13.46
0.08
0.76
4.68
1.42
0.05
0.17
0.73
0.12
2.41
2.10
0.49
1.46
0.06
0.03
2.19
1.53
1.53
0.22
0.03
3.57
0.25
0.01
1.49
0.34
0.04
2.03
1.70
0.78
8.46
0.33
0.10
0.06
0.33
0.19
0.40
0.82
0.00
3.31
0.01
0.15
1.60
0.22
0.52
0.05
1.10
1.26
0.39
0.13
0.25
0.27
0.02
0.19
3.49
0.01
0.00
1.84
0.19
0.66
1.14
0.83
0.01
1.86
0.31
1.92
0.97
0.43
0.83
1.09
1.37
0.09
2.75
0.35
0.04
0.23
1.05
0.83
0.01
0.00
0.23
0.02
0.09
0.76
0.05
0.56
0.60
0.33
0.34
0.27
0.06
0.56
0.31
0.75
0.25
0.01
0.00
0.03
0.34
3.21
0.64
0.03
0.11
0.27
0.51
0.31
1.98
1.73
1.77
0.01
0.01
0.01
0.87
0.08
0.07
0.02
0.00
0.09
0.00
1.42
0.76
0.24
3.39
0.42
1.20
0.04
0.06
0.35
0.36
0.64
0.29
1.16
0.97
0.05
0.18
0.02
0.02
0.00
0.54
0.10
0.18
0.02
0.14
0.06
0.01
0.19
0.48
0.03
0.33
0.29
0.09
0.23
0.03
0.06
0.20
0.02
0.02
1.11
1.88
0.24
0.64
0.42
0.38
0.02
0.03
0.08
0.35
0.40
0.07
0.09
0.39
1.05
0.41
0.00
0.00
1.24
0.03
0.06
0.63
0.20
0.08
0.03
0.00
0.13
0.72
0.09
0.01
0.82
0.72
1.08
0.06
0.18
0.05
0.40
0.38
0.20
0.06
0.07
0.01
0.04
0.13
0.25
0.01
0.44
0.04
0.24
0.11
0.16
0.25
0.69
0.00
0.01
0.04
0.25
0.04
0.55
0.02
1.05
0.76
0.29
0.02
0.24
0.04
0.01
0.07
0.01
0.01
0.36
0.57
0.13
0.06
0.02
0.40
0.10
0.12
0.00
0.14
0.00
0.43
0.06
0.32
0.38
0.11
0.68
0.79
0.11
0.02
0.06
0.02
0.08
0.52
0.27
0.27
0.18
0.40
0.27
0.53
0.36
0.02
0.29
0.13
0.14
0.08
0.00
0.02
0.49
0.00
0.03
0.00
0.72
0.03
0.76
0.48
0.95
0.00
2.30
0.03
0.62
0.09
0.05
0.00
0.67
1.55
0.05
0.36
0.20
0.35
0.03
0.33
0.78
0.24
0.39
0.03
1.08
1.22
0.06
0.21
0.04
0.38
0.08
0.04
0.03
0.09
0.92
0.40
0.10
0.08
0.02
0.09
0.29
0.06
0.21
0.20
0.00
0.70
0.04
1.19
0.01
0.08
0.17
0.11
1.38
1.02
0.28
0.06
0.22
0.05
0.17
0.48
0.15
0.04
0.00
0.32
0.00
0.07
0.03
0.02
0.00
0.01
0.01
0.03
0.01
0.07
0.67
0.01
0.33
0.52
0.25
0.16
0.00
0.24
0.05
0.12
0.37
0.01
0.34
0.35
0.00
0.62
0.00
0.20
0.00
0.04
0.06
0.20
0.10
0.00
0.03
0.39
0.00
0.61
0.03
0.02
0.60
0.18
0.02
0.24
0.49
0.48
0.07
0.04
0.12
0.17
1.04
0.05
0.04
0.15
0.08
0.03
0.00
0.34
0.74
0.00
0.31
0.11
0.18
0.00
0.20
0.08
0.02
0.02
0.38
0.36
0.47
0.09
0.01
0.06
0.13
0.06
0.04
0.02
0.05
0.27
0.02
0.02
0.17
0.00
0.01
0.36
0.36
0.26
0.14
0.05
0.00
0.06
0.07
0.63
0.01
0.05
0.52
0.01
0.18
0.00
0.34
0.01
0.01
0.04
0.05
0.23
0.19
0.70
0.00
0.16
0.08
0.06
0.00
0.24
0.27
0.01
0.30
0.01
0.01
0.13
0.03
0.00
0.00
0.60
0.18
0.02
0.05
0.28
0.00
0.00
0.02
0.73
0.00
0.00
0.46
0.40
0.06
0.00
0.09
0.01
0.10
0.48
0.08
0.46
0.30
0.03
0.16
0.03
0.00
0.29
0.02
0.03
0.34
0.00
0.33
1.04
0.08
0.01
0.00
0.01
0.15
0.11
0.28
0.23
0.06
0.13
0.01
0.12
0.06
0.07
0.00
0.06
0.08
0.04
0.03
0.04
0.02
0.03
0.10
0.00
0.13
0.01
0.00
0.27
0.00
0.00
0.05
0.03
0.17
0.04
0.06
0.01
0.00
0.08
0.00
0.00
0.04
0.00
0.01
0.09
0.35
0.05
0.01
0.04
0.19
0.15
0.62
0.05
0.03
0.12
0.02
0.02
0.24
0.04
0.12
0.08
0.04
0.15
0.11
0.14
0.29
0.09
0.02
0.00
0.09
0.03
0.23
0.06
0.00
0.01
0.21
0.00
0.00
0.04
0.24
0.00
0.20
0.00
0.16
0.04
0.22
0.03
0.02
0.02
0.00
0.24
0.39
0.00
0.11
0.03
0.10
0.30
0.00
0.08
0.00
0.10
0.08
0.11
0.00
0.50
0.02
0.00
0.24
0.21
0.02
0.00
0.00
0.45
0.02
0.00
0.20
0.08
0.01
0.08
0.00
0.33
0.01
0.10
0.08
0.27
0.11
0.00
0.00
0.01
0.32
0.03
0.01
0.01
0.02
0.03
0.53
0.02
0.11
0.07
0.20
0.00
0.00
0.07
0.12
0.07
0.00
0.29
0.12
0.11
0.00
0.02
0.01
0.18
0.30
0.04
0.42
0.00
0.24
0.02
0.00
0.00
0.25
0.11
0.00
0.29
0.00
0.02
0.02
0.01
0.21
0.03
0.16
0.04
0.01
0.30
0.02
0.00
0.05
0.03
0.05
0.36
0.01
0.20
0.13
0.07
0.10
0.03
0.01
0.01
0.00
0.00
0.12
0.06
0.00
0.06
0.02
0.06
0.18
0.04
0.02
0.17
0.36
0.00
0.07
0.01
0.23
0.35
0.01
0.09
0.43
0.15
0.19
0.07
0.05
0.03
0.01
0.01
0.03
0.15
0.10
0.00
0.11
0.05
0.28
0.03
0.21
0.04
0.10
0.02
0.04
0.00
0.08
0.37
0.00
0.04
0.10
0.02
0.00
0.03
0.13
0.06
0.02
0.02
0.10
0.01
0.06
0.00
0.04
0.08
0.04
0.01
0.00
0.04
0.01
0.00
0.00
0.02
0.09
0.00
0.00
0.00
0.00
0.06
0.06
0.02
0.06
0.03
0.02
0.00
0.22
0.09
0.01
0.01
0.11
0.00
0.09
0.00
0.03
0.02
0.01
0.03
0.00
0.00
0.09
0.00
0.01
0.03
0.00
0.12
0.01
0.01
0.05
0.01
0.05
0.14
0.00
0.06
0.06
0.02
0.00
0.02
0.01
0.20
0.02
0.18
0.02
0.00
0.01
0.07
0.01
0.00
0.00
0.03
0.00
0.03
0.00
0.00
0.00
0.11
0.02
0.28
0.05
0.04
0.11
0.00
0.00
0.01
0.00
0.19
0.02
0.00
0.05
0.05
0.06
0.09
0.00
0.01
0.10
0.10
0.01
0.04
0.00
0.06
0.11
0.01
0.00
0.03
0.15
0.10
0.05
0.00
0.00
0.04
0.03
0.03
0.04
0.28
0.01
0.10
0.00
0.00
0.01
0.03
0.12
0.02
0.03
0.04
0.03
0.11
0.01
0.01
0.01
0.00
0.01
0.00
0.00
0.00
0.00
0.00
0.00
0.02
0.01
0.05
0.01
0.05
0.06
0.02
0.06
0.00
0.00
0.00
0.02
0.09
0.00
0.06
0.01
0.00
0.03
0.01
0.01
0.01
0.05
0.00
0.00
0.00
0.00
0.11
0.00
0.00
0.01
0.03
0.00
0.00
0.00
0.06
0.36
0.01
0.00
0.00
0.02
0.09
0.01
0.01
0.00
0.03
0.01
0.01
0.08
0.00
0.05
0.24
0.01
0.01
0.00
0.00
0.06
0.16
0.00
0.01
0.01
0.03
0.00
0.00
0.02
0.11
0.01
0.00
0.02
0.01
0.00
0.10
0.01
0.10
0.03
0.02
0.08
0.03
0.02
0.01
0.07
0.06
0.16
0.00
0.04
0.15
0.16
0.17
0.03
0.03
0.00
0.09
0.00
0.01
0.03
0.00
0.29
0.11
0.03
0.06
0.09
0.00
0.00
0.07
0.01
0.01
0.00
0.00
0.01
0.04
0.02
0.00
0.00
0.02
0.02
0.00
0.03
0.01
0.01
0.01
0.02
0.04
0.00
0.09
0.09
0.01
0.00
0.02
0.02
0.00
0.01
0.03
0.02
0.01
0.00
0.07
0.00
0.01
0.06
0.01
0.03
0.01
0.02
0.03
0.01
0.01
0.04
0.00
0.00
0.01
0.03
0.00
0.03
0.01
0.03
0.07
0.01
0.17
0.01
0.01
0.00
0.06
0.03
0.02
0.02
0.00
0.01
0.03
0.03
0.01
0.01
0.00
0.02
0.07
0.00
0.01
0.03
0.00
0.08
0.06
0.00
0.03
0.00
0.00
0.00
0.01
0.04
0.10
0.01
0.00
0.04
0.04
0.11
0.01
0.01
0.00
0.00
0.06
0.05
0.06
0.00
0.00
0.00
0.03
0.01
0.01
0.00
0.02
0.07
0.00
0.02
0.00
0.00
0.05
0.01
0.02
0.00
0.06
0.15
0.02
0.00
0.00
0.01
0.01
0.02
0.00
0.01
0.20
0.01
0.01
0.00
0.02
0.01
0.00
0.01
0.01
0.03
0.04
0.00
0.00
0.01
0.00
0.01
0.00
0.00
0.02
0.00
0.00
0.01
0.01
0.00
0.05
0.05
0.22
0.00
0.02
0.06
0.02
0.01
0.01
0.01
0.00
0.02
0.01
0.00
0.02
0.00
0.03
0.01
0.00
0.04
0.02
0.06
0.02
0.00
0.01
0.00
0.00
0.02
0.01
0.00
0.00
0.12
0.01
0.00
0.00
0.06
0.01
0.04
0.00
0.01
0.01
0.04
0.00
0.01
0.01
0.01
0.02
0.02
0.02
0.03
0.04
0.00
0.02
0.06
0.01
0.00
0.01
0.00
0.01
0.00
0.01
0.00
0.02
0.06
0.00
0.00
0.01
0.00
0.04
0.00
0.00
0.19
0.00
0.14
0.03
0.04
0.01
0.02
0.02
0.03
0.00
0.01
0.01
0.09
0.01
0.01
0.00
0.00
0.00
0.01
0.00
0.01
0.01
0.02
0.00
0.04
0.00
0.01
0.00
0.00
0.00
0.00
0.02
0.00
0.01
0.00
0.06
0.02
0.01
0.04
0.00
0.01
0.01
0.00
0.00
0.01
0.01
0.01
0.00
0.02
0.01
0.04
0.01
0.03
0.02
0.01
0.00
0.00
0.08
0.01
0.02
0.00
0.00
0.02
0.01
0.00
0.03
0.02
0.06
0.00
0.04
0.07
0.00
0.01
0.04
0.03
0.05
0.00
0.00
0.00
0.01
0.03
0.00
0.00
0.02
0.01
0.00
0.00
0.01
0.00
0.00
0.00
0.02
0.00
0.05
0.00
0.01
0.00
0.04
0.00
0.03
0.00
0.00
0.05
0.00
0.00
0.01
0.01
0.06
0.03
0.01
0.01
0.01
0.01
0.02
0.01
0.00
0.01
0.00
0.01
0.05
0.02
0.02
0.00
0.00
0.00
0.01
0.00
0.06
0.03
0.00
0.02
0.01
0.00
0.00
0.01
0.02
0.01
0.00
0.01
0.00
0.02
0.00
0.00
0.00
0.02
0.00
0.03
0.00
0.02
0.01
0.00
0.01
0.00
0.00
0.00
0.02
0.01
0.00
0.00
0.02
0.03
0.00
0.06
0.00
0.00
0.01
0.00
0.02
0.00
0.00
0.00
0.04
0.09
0.02
0.00
0.02
0.02
0.01
0.00
0.01
0.01
0.01
0.04
0.00
0.05
0.03
0.00
0.00
0.00
0.03
0.00
0.01
0.00
0.05
0.00
0.00
0.01
0.00
0.06
0.00
0.00
0.02
0.06
0.05
0.14
0.04
0.01
0.01
0.00
0.08
0.00
0.00
0.01
0.04
0.04
0.00
0.00
0.02
0.00
0.00
0.04
0.07
0.01
0.01
0.00
0.02
0.01
0.00
0.00
0.03
0.01
0.00
0.00
0.02
0.00
0.02
0.01
0.04
0.00
0.04
0.00
0.00
0.01
0.00
0.00
0.00
0.00
0.01
0.00
0.00
0.00
0.01
0.00
0.02
0.00
0.01
0.01
0.01
0.00
0.00
0.00
0.00
0.01
0.03
0.01
0.01
0.01
0.03
0.00
0.01
0.00
0.00
0.02
0.00
0.00
0.00
0.00
0.00
0.00
0.00
0.00
0.01
0.01
0.01
0.03
0.02
0.04
0.03
0.02
0.00
0.02
0.01
0.01
0.00
0.02
0.01
0.01
0.00
0.02
0.00
0.00
0.02
0.03
0.00
0.03
0.00
0.02
0.02
0.00
0.02
0.00
0.00
0.01
0.00
0.00
0.02
0.01
0.01
0.01
0.00
0.00
0.02
0.00
0.04
0.00
0.01
0.00
0.00
0.00
0.00
0.00
0.00
0.00
0.00
0.01
0.00
0.01
0.02
0.00
0.00
0.01
0.00
0.00
0.01
0.01
0.02
0.00
0.02
0.00
0.00
0.01
0.00
0.00
0.00
0.04
0.00
0.01
0.00
0.00
0.00
0.04
0.00
0.01
0.00
0.00
0.00
0.01
0.00
0.00
0.00
0.00
0.03
0.00
0.00
0.00
0.00
0.00
0.01
0.00
0.01
0.01
0.01
0.03
0.01
0.00
0.00
0.01
0.00
0.00
0.00
0.06
0.01
0.00
0.00
0.00
0.00
0.00
0.02
0.01
0.00
0.02
0.03
0.00
0.04
0.01
0.00
0.05
0.00
0.03
0.00
0.00
0.00
0.00
0.00
0.00
0.00
0.00
0.00
0.01
0.01
0.03
0.01
0.02
0.00
0.01
0.02
0.05
0.00
0.00
0.00
0.02
0.02
0.01
0.00
0.00
0.03
0.00
0.01
0.00
0.01
0.01
0.00
0.03
0.01
0.07
0.01
0.01
0.00
0.02
0.01
0.01
0.02
0.00
0.02
0.00
0.01
0.00
0.00
0.00
0.00
0.00
0.01
0.00
0.00
0.01
0.00
0.01
0.00
0.01
0.00
0.01
0.00
0.02
0.00
0.00
0.00
0.01
0.00
0.01
0.00
0.00
0.01
0.01
0.01
0.00
0.01
0.00
0.02
0.02
0.04
0.02
0.01
0.01
0.00
0.01
0.00
0.01
0.01
0.02
0.01
0.01
0.00
0.00
0.01
0.01
0.00
0.01
0.01
0.02
0.01
0.01
0.00
0.04
0.04
0.00
0.01
0.01
0.02
0.03
0.01
0.01
0.00
0.02
0.00
0.00
0.01
0.01
0.01
0.02
0.00
0.04
0.00
0.02
0.01
0.02
0.00
0.03
0.00
0.02
0.00
0.00
0.00
0.01
0.00
0.00
0.04
0.00
0.03
0.02
0.00
0.00
0.00
0.04
0.01
0.01
0.01
0.01
0.00
0.01
0.00
0.00
0.01
0.00
0.00
0.00
0.00
0.00
0.00
0.01
0.00
0.02
0.00
0.00
0.05
0.00
0.00
0.00
0.00
0.00
0.01
0.00
0.01
0.01
0.01
0.06
0.01
0.00
0.01
0.01
0.00
0.01
0.00
0.01
0.00
0.00
0.01
0.00
0.00
0.00
0.00
0.02
0.02
0.00
0.00
0.00
0.00
0.00
0.02
0.02
0.01
0.01
0.00
0.00
0.01
0.01
0.01
0.02
0.01
0.01
0.01
0.01
0.02
0.00
0.00
0.01
0.02
0.01
0.02
0.00
0.00
0.01
0.00
0.00
0.00
0.00
0.01
0.00
0.01
0.01
0.00
0.00
0.00
0.02
0.00
0.00
0.00
0.00
0.00
0.00
0.00
0.00
0.00
0.02
0.02
0.01
0.00
0.00
0.00
0.00
0.00
0.00
0.02
0.00
0.02
0.00
0.00
0.01
0.01
0.00
0.01
0.00
0.00
0.01
0.02
0.00
0.00
0.01
0.02
0.03
0.02
0.03
0.00
0.01
0.00
0.00
0.00
0.01
0.01
0.00
0.03
0.04
0.03
0.02
0.00
0.00
0.00
0.00
0.00
0.01
0.00
0.00
0.01
0.01
0.01
0.01
0.02
0.02
0.00
0.00
0.01
0.00
0.00
0.04
0.00
0.01
0.00
0.00
0.00
0.00
0.00
0.00
0.03
0.00
0.00
0.00
0.01
0.00
0.02
0.02
0.00
0.00
0.03
0.00
0.00
0.00
0.02
0.04
0.00
0.02
0.01
0.02
0.01
0.00
0.00
0.01
0.01
0.00
0.00
0.00
0.00
0.01
0.01
0.00
0.00
0.01
0.00
0.01
0.00
0.00
